data_4029048
loop_
_publ_author_name
'Cronk, W. Cole'
'Mukhina, Olga A.'
'Kutateladze, Andrei G.'

_publ_section_title
;
 Intramolecular Photoassisted Cycloadditions of Azaxylylenes and
 Postphotochemical Capstone Modifications via Suzuki Coupling Provide
 Access to Complex Polyheterocyclic Biaryls.
;
_journal_issue 3
_journal_name_full 'The Journal of organic chemistry'
_journal_page_first 1235
_journal_paper_doi 10.1021/jo4026447
_journal_volume 79
_journal_year 2014
_chemical_formula_moiety 'C22 H20 N2 O3'
_chemical_formula_sum 'C22 H20 N2 O3'
_chemical_formula_weight 360.40
_chemical_name_systematic
;
10-Hydroxy-15-(pyridine-3-yl)-9-oxa-2-azapentacyclo
[8.7.1.1^6,9^.0^2,6^.0^14,18^]nonadeca-
1(18),7,14(15),16(17)tetraen-3-one  
;
_space_group_IT_number 14
_symmetry_cell_setting monoclinic
_symmetry_space_group_name_Hall '-P 2yn'
_symmetry_space_group_name_H-M 'P 1 21/n 1'
_atom_sites_solution_hydrogens geom
_atom_sites_solution_primary direct
_atom_sites_solution_secondary difmap
_audit_creation_method SHELXL-97
_cell_angle_alpha 90.00
_cell_angle_beta 102.229(2)
_cell_angle_gamma 90.00
_cell_formula_units_Z 4
_cell_length_a 12.7615(5)
_cell_length_b 11.2442(5)
_cell_length_c 13.0344(5)
_cell_measurement_reflns_used 9149
_cell_measurement_temperature 296(2)
_cell_measurement_theta_max 26.49
_cell_measurement_theta_min 2.44
_cell_volume 1827.90(13)
_computing_cell_refinement 'Bruker SAINT'
_computing_data_collection 'Bruker APEX2'
_computing_data_reduction 'Bruker SAINT'
_computing_molecular_graphics 'Bruker SHELXTL'
_computing_publication_material 'Bruker SHELXTL'
_computing_structure_refinement 'SHELXL-97 (Sheldrick, 2008)'
_computing_structure_solution 'SHELXS-97 (Sheldrick, 2008)'
_diffrn_ambient_temperature 296(2)
_diffrn_detector_area_resol_mean 8.33
_diffrn_measured_fraction_theta_full 1.000
_diffrn_measured_fraction_theta_max 1.000
_diffrn_measurement_device_type 'Bruker D8 APEX II Diffractometer'
_diffrn_measurement_method '\f and \w scans'
_diffrn_radiation_monochromator graphite
_diffrn_radiation_source 'fine-focus sealed tube'
_diffrn_radiation_type MoK\a
_diffrn_radiation_wavelength 0.71073
_diffrn_reflns_av_R_equivalents 0.0249
_diffrn_reflns_av_sigmaI/netI 0.0076
_diffrn_reflns_limit_h_max 15
_diffrn_reflns_limit_h_min -15
_diffrn_reflns_limit_k_max 13
_diffrn_reflns_limit_k_min -13
_diffrn_reflns_limit_l_max 15
_diffrn_reflns_limit_l_min -15
_diffrn_reflns_number 54075
_diffrn_reflns_theta_full 25.68
_diffrn_reflns_theta_max 25.68
_diffrn_reflns_theta_min 2.03
_exptl_absorpt_coefficient_mu 0.088
_exptl_absorpt_correction_T_max 0.9792
_exptl_absorpt_correction_T_min 0.9573
_exptl_absorpt_correction_type multi-scan
_exptl_crystal_colour colourless
_exptl_crystal_density_diffrn 1.310
_exptl_crystal_density_method 'not measured'
_exptl_crystal_description rectangular
_exptl_crystal_F_000 760
_exptl_crystal_size_max 0.50
_exptl_crystal_size_mid 0.30
_exptl_crystal_size_min 0.24
_platon_squeeze_details
;
;
_refine_diff_density_max 0.331
_refine_diff_density_min -0.251
_refine_diff_density_rms 0.043
_refine_ls_extinction_method none
_refine_ls_goodness_of_fit_ref 0.747
_refine_ls_matrix_type full
_refine_ls_number_parameters 245
_refine_ls_number_reflns 3462
_refine_ls_number_restraints 0
_refine_ls_restrained_S_all 0.747
_refine_ls_R_factor_all 0.0465
_refine_ls_R_factor_gt 0.0441
_refine_ls_shift/su_max 0.000
_refine_ls_shift/su_mean 0.000
_refine_ls_structure_factor_coef Fsqd
_refine_ls_weighting_details 'calc w=1/[\s^2^(Fo^2^)+(0.1316P)^2^+0.8942P] where P=(Fo^2^+2Fc^2^)/3'
_refine_ls_weighting_scheme calc
_refine_ls_wR_factor_gt 0.1428
_refine_ls_wR_factor_ref 0.1465
_reflns_number_gt 3180
_reflns_number_total 3462
_reflns_threshold_expression >2sigma(I)
_cod_data_source_file jo4026447_si_002.cif
_cod_data_source_block wcc33291_4p4_try2_0m
_cod_depositor_comments
;
The following automatic conversions were performed:

'_symmetry_cell_setting' value 'Monoclinic' changed to 'monoclinic'
according to
/usr/data/users/saulius/automatic-downloads/current/ACS/lib/dictionaries/cif_core.dic
dictionary named 'cif_core.dic' version 2.4.2 from 2011-04-26.

Automatic conversion script
Id: cif_fix_values 2281 2013-09-26 08:29:07Z andrius 
;
_cod_original_sg_symbol_H-M 'P2(1)/n  '
_cod_database_code 4029048

loop_
_symmetry_equiv_pos_as_xyz
'x, y, z'
'-x+1/2, y+1/2, -z+1/2'
'-x, -y, -z'
'x-1/2, -y-1/2, z-1/2'

loop_
_atom_site_label
_atom_site_type_symbol
_atom_site_fract_x
_atom_site_fract_y
_atom_site_fract_z
_atom_site_U_iso_or_equiv
_atom_site_adp_type
_atom_site_occupancy
_atom_site_symmetry_multiplicity
_atom_site_calc_flag
_atom_site_refinement_flags
O1 O 0.46331(9) 0.40648(10) -0.09545(8) 0.0481(3) Uani 1 1 d .
O2 O 0.58750(9) 0.42912(9) 0.26111(8) 0.0456(3) Uani 1 1 d .
H2 H 0.5841 0.4630 0.2048 0.068 Uiso 1 1 calc R
O3 O 0.74222(9) 0.42210(10) 0.14705(8) 0.0493(3) Uani 1 1 d .
C124 C 0.55935(12) 0.40152(13) -0.05815(11) 0.0414(3) Uani 1 1 d .
N2 N 0.60733(9) 0.32833(11) 0.02205(9) 0.0382(3) Uani 1 1 d .
C1 C 0.54985(10) 0.24577(12) 0.07325(10) 0.0344(3) Uani 1 1 d .
C2 C 0.56771(10) 0.23265(12) 0.18350(10) 0.0340(3) Uani 1 1 d .
C3 C 0.51047(11) 0.14225(12) 0.22345(10) 0.0359(3) Uani 1 1 d .
C4 C 0.43806(11) 0.06890(12) 0.15494(11) 0.0362(3) Uani 1 1 d .
C5 C 0.38021(11) -0.03150(12) 0.19336(11) 0.0400(3) Uani 1 1 d .
C6 C 0.26955(13) -0.04056(15) 0.16693(14) 0.0498(4) Uani 1 1 d .
H6 H 0.2306 0.0173 0.1241 0.060 Uiso 1 1 calc R
C7 C 0.21656(15) -0.13118(17) 0.20168(16) 0.0604(5) Uani 1 1 d .
H7 H 0.1421 -0.1355 0.1840 0.073 Uiso 1 1 calc R
C8 C 0.2742(2) -0.21464(18) 0.26227(18) 0.0721(6) Uani 1 1 d .
H8 H 0.2375 -0.2759 0.2873 0.087 Uiso 1 1 calc R
N123 N 0.38365(17) -0.21503(14) 0.28942(14) 0.0707(5) Uani 1 1 d .
C10 C 0.43491(14) -0.12283(14) 0.25436(13) 0.0509(4) Uani 1 1 d .
H10 H 0.5094 -0.1205 0.2717 0.061 Uiso 1 1 calc R
C11 C 0.41928(11) 0.08914(12) 0.04746(11) 0.0388(3) Uani 1 1 d .
H11 H 0.3685 0.0437 0.0024 0.047 Uiso 1 1 calc R
C12 C 0.47505(11) 0.17564(12) 0.00711(10) 0.0383(3) Uani 1 1 d .
H12 H 0.4626 0.1873 -0.0651 0.046 Uiso 1 1 calc R
C13 C 0.52340(14) 0.12214(15) 0.34047(12) 0.0484(4) Uani 1 1 d .
H13A H 0.4546 0.0996 0.3549 0.058 Uiso 1 1 calc R
H13B H 0.5725 0.0565 0.3615 0.058 Uiso 1 1 calc R
C14 C 0.56491(16) 0.23019(16) 0.40602(12) 0.0562(4) Uani 1 1 d .
H14A H 0.5109 0.2923 0.3952 0.067 Uiso 1 1 calc R
H14B H 0.5813 0.2094 0.4799 0.067 Uiso 1 1 calc R
C15 C 0.66418(15) 0.27321(16) 0.37338(12) 0.0556(4) Uani 1 1 d .
H15A H 0.7157 0.2087 0.3805 0.067 Uiso 1 1 calc R
H15B H 0.6960 0.3369 0.4199 0.067 Uiso 1 1 calc R
C16 C 0.64132(12) 0.31825(13) 0.26019(11) 0.0406(3) Uani 1 1 d .
C17 C 0.75165(13) 0.34147(16) 0.23322(13) 0.0503(4) Uani 1 1 d .
H17 H 0.8013 0.3739 0.2947 0.060 Uiso 1 1 calc R
C18 C 0.79949(13) 0.23194(18) 0.19469(15) 0.0592(5) Uani 1 1 d .
H18 H 0.8343 0.1709 0.2366 0.071 Uiso 1 1 calc R
C19 C 0.78375(13) 0.23732(18) 0.09173(16) 0.0588(5) Uani 1 1 d .
H19 H 0.8060 0.1810 0.0486 0.071 Uiso 1 1 calc R
C20 C 0.72375(12) 0.34986(15) 0.05553(12) 0.0469(4) Uani 1 1 d .
C21 C 0.74985(15) 0.41912(18) -0.03660(14) 0.0605(5) Uani 1 1 d .
H21A H 0.8038 0.4793 -0.0120 0.073 Uiso 1 1 calc R
H21B H 0.7761 0.3662 -0.0843 0.073 Uiso 1 1 calc R
C22 C 0.64487(15) 0.47611(17) -0.09051(14) 0.0591(5) Uani 1 1 d .
H22A H 0.6410 0.5578 -0.0676 0.071 Uiso 1 1 calc R
H22B H 0.6372 0.4751 -0.1661 0.071 Uiso 1 1 calc R

loop_
_atom_site_aniso_label
_atom_site_aniso_U_11
_atom_site_aniso_U_22
_atom_site_aniso_U_33
_atom_site_aniso_U_23
_atom_site_aniso_U_13
_atom_site_aniso_U_12
O1 0.0545(7) 0.0468(6) 0.0388(6) 0.0077(4) 0.0003(5) 0.0007(5)
O2 0.0603(7) 0.0403(6) 0.0357(5) -0.0020(4) 0.0089(5) 0.0007(5)
O3 0.0486(6) 0.0549(7) 0.0429(6) -0.0055(5) 0.0068(5) -0.0143(5)
C124 0.0529(9) 0.0390(7) 0.0324(7) -0.0010(5) 0.0096(6) -0.0037(6)
N2 0.0394(6) 0.0408(6) 0.0332(6) -0.0002(5) 0.0049(5) -0.0038(5)
C1 0.0333(6) 0.0342(7) 0.0337(7) 0.0012(5) 0.0031(5) 0.0030(5)
C2 0.0329(6) 0.0353(7) 0.0317(7) 0.0013(5) 0.0018(5) 0.0043(5)
C3 0.0363(7) 0.0363(7) 0.0338(7) 0.0030(5) 0.0045(5) 0.0062(5)
C4 0.0348(7) 0.0331(7) 0.0402(7) 0.0027(5) 0.0066(5) 0.0053(5)
C5 0.0447(8) 0.0347(7) 0.0423(7) -0.0026(6) 0.0128(6) 0.0015(6)
C6 0.0470(8) 0.0420(8) 0.0604(10) -0.0068(7) 0.0114(7) -0.0030(6)
C7 0.0530(10) 0.0526(10) 0.0806(13) -0.0128(9) 0.0252(9) -0.0184(8)
C8 0.0998(17) 0.0501(11) 0.0774(13) -0.0078(9) 0.0436(12) -0.0272(11)
N123 0.1064(14) 0.0458(9) 0.0646(10) 0.0061(7) 0.0288(9) -0.0037(9)
C10 0.0592(10) 0.0420(8) 0.0534(9) 0.0067(7) 0.0164(7) 0.0055(7)
C11 0.0375(7) 0.0365(7) 0.0387(7) -0.0007(5) -0.0005(6) -0.0009(5)
C12 0.0427(7) 0.0390(7) 0.0304(6) 0.0010(5) 0.0010(5) 0.0012(6)
C13 0.0600(9) 0.0491(9) 0.0356(8) 0.0058(6) 0.0088(6) -0.0026(7)
C14 0.0795(12) 0.0583(10) 0.0289(7) 0.0014(6) 0.0071(7) -0.0048(8)
C15 0.0665(10) 0.0578(10) 0.0337(8) 0.0037(7) -0.0094(7) -0.0084(8)
C16 0.0430(7) 0.0419(8) 0.0328(7) 0.0005(6) -0.0011(6) -0.0010(6)
C17 0.0403(8) 0.0608(10) 0.0435(8) -0.0017(7) -0.0052(6) -0.0058(7)
C18 0.0367(8) 0.0699(11) 0.0646(11) 0.0011(9) -0.0040(7) 0.0090(7)
C19 0.0379(8) 0.0701(11) 0.0665(11) -0.0103(9) 0.0066(7) 0.0058(8)
C20 0.0401(8) 0.0558(9) 0.0448(8) -0.0091(7) 0.0093(6) -0.0075(6)
C21 0.0572(10) 0.0773(12) 0.0510(10) -0.0096(8) 0.0204(8) -0.0239(9)
C22 0.0720(11) 0.0600(11) 0.0492(9) 0.0066(8) 0.0212(8) -0.0155(9)

loop_
_atom_type_symbol
_atom_type_description
_atom_type_scat_dispersion_real
_atom_type_scat_dispersion_imag
_atom_type_scat_source
C C 0.0033 0.0016 'International Tables Vol C Tables 4.2.6.8 and 6.1.1.4'
H H 0.0000 0.0000 'International Tables Vol C Tables 4.2.6.8 and 6.1.1.4'
N N 0.0061 0.0033 'International Tables Vol C Tables 4.2.6.8 and 6.1.1.4'
O O 0.0106 0.0060 'International Tables Vol C Tables 4.2.6.8 and 6.1.1.4'

loop_
_geom_angle_atom_site_label_1
_geom_angle_atom_site_label_2
_geom_angle_atom_site_label_3
_geom_angle
C16 O2 H2 109.5
C20 O3 C17 105.58(12)
O1 C124 N2 125.50(14)
O1 C124 C22 126.11(14)
N2 C124 C22 108.38(13)
C124 N2 C1 123.71(12)
C124 N2 C20 112.72(12)
C1 N2 C20 123.42(12)
C12 C1 C2 120.88(12)
C12 C1 N2 115.55(12)
C2 C1 N2 123.56(12)
C3 C2 C1 117.69(12)
C3 C2 C16 119.86(11)
C1 C2 C16 122.33(12)
C4 C3 C2 120.56(12)
C4 C3 C13 117.89(12)
C2 C3 C13 121.55(12)
C11 C4 C3 119.58(13)
C11 C4 C5 118.06(12)
C3 C4 C5 122.36(12)
C6 C5 C10 116.70(14)
C6 C5 C4 121.54(13)
C10 C5 C4 121.72(13)
C7 C6 C5 121.86(17)
C7 C6 H6 119.1
C5 C6 H6 119.1
C8 C7 C6 118.25(18)
C8 C7 H7 120.9
C6 C7 H7 120.9
C7 C8 N123 123.91(17)
C7 C8 H8 118.0
N123 C8 H8 118.0
C10 N123 C8 116.74(17)
N123 C10 C5 122.49(17)
N123 C10 H10 118.8
C5 C10 H10 118.8
C12 C11 C4 120.62(13)
C12 C11 H11 119.7
C4 C11 H11 119.7
C11 C12 C1 120.54(13)
C11 C12 H12 119.7
C1 C12 H12 119.7
C14 C13 C3 113.48(13)
C14 C13 H13A 108.9
C3 C13 H13A 108.9
C14 C13 H13B 108.9
C3 C13 H13B 108.9
H13A C13 H13B 107.7
C15 C14 C13 108.31(14)
C15 C14 H14A 110.0
C13 C14 H14A 110.0
C15 C14 H14B 110.0
C13 C14 H14B 110.0
H14A C14 H14B 108.4
C14 C15 C16 112.38(13)
C14 C15 H15A 109.1
C16 C15 H15A 109.1
C14 C15 H15B 109.1
C16 C15 H15B 109.1
H15A C15 H15B 107.9
O2 C16 C15 106.00(12)
O2 C16 C17 108.57(12)
C15 C16 C17 106.20(12)
O2 C16 C2 108.72(11)
C15 C16 C2 112.45(12)
C17 C16 C2 114.51(12)
O3 C17 C18 103.25(14)
O3 C17 C16 110.94(12)
C18 C17 C16 113.02(14)
O3 C17 H17 109.8
C18 C17 H17 109.8
C16 C17 H17 109.8
C19 C18 C17 108.50(16)
C19 C18 H18 125.8
C17 C18 H18 125.8
C18 C19 C20 108.46(16)
C18 C19 H19 125.8
C20 C19 H19 125.8
O3 C20 N2 108.62(12)
O3 C20 C19 103.58(13)
N2 C20 C19 111.63(13)
O3 C20 C21 110.11(14)
N2 C20 C21 102.98(13)
C19 C20 C21 119.70(15)
C22 C21 C20 105.17(13)
C22 C21 H21A 110.7
C20 C21 H21A 110.7
C22 C21 H21B 110.7
C20 C21 H21B 110.7
H21A C21 H21B 108.8
C124 C22 C21 104.86(14)
C124 C22 H22A 110.8
C21 C22 H22A 110.8
C124 C22 H22B 110.8
C21 C22 H22B 110.8
H22A C22 H22B 108.9

loop_
_geom_bond_atom_site_label_1
_geom_bond_atom_site_label_2
_geom_bond_distance
O1 C124 1.2203(19)
O2 C16 1.4246(18)
O2 H2 0.8200
O3 C20 1.4211(19)
O3 C17 1.429(2)
C124 N2 1.3689(19)
C124 C22 1.506(2)
N2 C1 1.4326(18)
N2 C20 1.4771(19)
C1 C12 1.3885(19)
C1 C2 1.4142(18)
C2 C3 1.4139(19)
C2 C16 1.5526(19)
C3 C4 1.4078(19)
C3 C13 1.5160(19)
C4 C11 1.389(2)
C4 C5 1.4922(19)
C5 C6 1.385(2)
C5 C10 1.392(2)
C6 C7 1.353(2)
C6 H6 0.9300
C7 C8 1.341(3)
C7 H7 0.9300
C8 N123 1.366(3)
C8 H8 0.9300
N123 C10 1.356(2)
C10 H10 0.9300
C11 C12 1.374(2)
C11 H11 0.9300
C12 H12 0.9300
C13 C14 1.515(2)
C13 H13A 0.9700
C13 H13B 0.9700
C14 C15 1.499(3)
C14 H14A 0.9700
C14 H14B 0.9700
C15 C16 1.528(2)
C15 H15A 0.9700
C15 H15B 0.9700
C16 C17 1.544(2)
C17 C18 1.507(3)
C17 H17 0.9800
C18 C19 1.316(3)
C18 H18 0.9300
C19 C20 1.502(3)
C19 H19 0.9300
C20 C21 1.526(2)
C21 C22 1.517(3)
C21 H21A 0.9700
C21 H21B 0.9700
C22 H22A 0.9700
C22 H22B 0.9700

loop_
_platon_squeeze_void_nr
_platon_squeeze_void_average_x
_platon_squeeze_void_average_y
_platon_squeeze_void_average_z
_platon_squeeze_void_volume
_platon_squeeze_void_count_electrons
_platon_squeeze_void_content
1 0.000 0.000 0.000 49 19 ' '
2 0.500 0.500 0.500 49 19 ' '
